data_4331279
loop_
_publ_author_name
'Sukanta Mandal'
'Jhumpa Mukherjee'
'Francesc Lloret'
'Rabindranath Mukherjee'

_publ_contact_author
; Rabindranath Mukherjee
  Department of Chemistry
  Indian Institute of Technology
  Kanpur 208016
  INDIA
;
_publ_contact_author_email rnm@iitk.ac.in
_publ_contact_author_fax '+91 (512) 2597436'
_publ_contact_author_phone '+91 (512) 2597437'
_publ_section_title
;
 Modeling Tyrosinase and Catecholase Activity Using Newm-Xylyl-Based
 Ligands with Bidentate Alkylamine Terminal Coordination
;
_journal_name_full 'Inorganic Chemistry'
_journal_page_first 13148
_journal_page_last 13161
_journal_paper_doi 10.1021/ic3013848
_journal_volume 51
_journal_year 2012
_chemical_formula_moiety 'C20 H37 Cl2 Cu2 N5 O10'
_chemical_formula_sum 'C20 H37 Cl2 Cu2 N5 O10'
_chemical_formula_weight 705.53
_chemical_name_systematic
;
 ?
;
_space_group_IT_number 14
_symmetry_cell_setting monoclinic
_symmetry_space_group_name_Hall '-P 2yn'
_symmetry_space_group_name_H-M 'P 1 21/n 1'
_atom_sites_solution_hydrogens geom
_atom_sites_solution_primary direct
_atom_sites_solution_secondary difmap
_audit_creation_method SHELXL-97
_cell_angle_alpha 90.000(5)
_cell_angle_beta 90.672(5)
_cell_angle_gamma 90.000(5)
_cell_formula_units_Z 4
_cell_length_a 9.349(5)
_cell_length_b 16.584(5)
_cell_length_c 18.245(5)
_cell_measurement_temperature 100(2)
_cell_measurement_theta_max 28.33
_cell_measurement_theta_min 2.23
_cell_volume 2828.6(19)
_computing_cell_refinement 'Bruker SMART'
_computing_data_collection 'Bruker SMART APEX'
_computing_data_reduction 'Bruker SAINT PLUS'
_computing_molecular_graphics 'Ortep-3 for Windows (Farrugia, 1997)'
_computing_publication_material 'WinGX publication routines (Farrugia, 1999)'
_computing_structure_refinement 'SHELXL-97 (Sheldrick, 1997)'
_computing_structure_solution 'SIR97(Altomare, et. al. 1999)'
_diffrn_ambient_temperature 100(2)
_diffrn_measured_fraction_theta_full 0.986
_diffrn_measured_fraction_theta_max 0.986
_diffrn_measurement_device_type 'CCD area detector'
_diffrn_measurement_method 'phi and omega scans'
_diffrn_radiation_monochromator graphite
_diffrn_radiation_source 'fine-focus sealed tube'
_diffrn_radiation_type MoK\a
_diffrn_radiation_wavelength 0.71073
_diffrn_reflns_av_R_equivalents 0.0540
_diffrn_reflns_av_sigmaI/netI 0.0762
_diffrn_reflns_limit_h_max 12
_diffrn_reflns_limit_h_min -12
_diffrn_reflns_limit_k_max 13
_diffrn_reflns_limit_k_min -21
_diffrn_reflns_limit_l_max 22
_diffrn_reflns_limit_l_min -24
_diffrn_reflns_number 18531
_diffrn_reflns_theta_full 28.33
_diffrn_reflns_theta_max 28.33
_diffrn_reflns_theta_min 2.23
_exptl_absorpt_coefficient_mu 1.752
_exptl_absorpt_correction_T_max 0.7207
_exptl_absorpt_correction_T_min 0.7207
_exptl_absorpt_correction_type empirical
_exptl_absorpt_process_details SADABS
_exptl_crystal_colour green
_exptl_crystal_density_diffrn 1.657
_exptl_crystal_description cube
_exptl_crystal_F_000 1456
_exptl_crystal_size_max 0.20
_exptl_crystal_size_mid 0.20
_exptl_crystal_size_min 0.20
_refine_diff_density_max 1.861
_refine_diff_density_min -0.646
_refine_diff_density_rms 0.130
_refine_ls_extinction_method none
_refine_ls_goodness_of_fit_ref 0.974
_refine_ls_hydrogen_treatment mixed
_refine_ls_matrix_type full
_refine_ls_number_parameters 357
_refine_ls_number_reflns 6973
_refine_ls_number_restraints 0
_refine_ls_restrained_S_all 0.974
_refine_ls_R_factor_all 0.0928
_refine_ls_R_factor_gt 0.0609
_refine_ls_shift/su_max 0.000
_refine_ls_shift/su_mean 0.000
_refine_ls_structure_factor_coef Fsqd
_refine_ls_weighting_details 'calc w=1/[\s^2^(Fo^2^)+(0.0619P)^2^+6.9406P] where P=(Fo^2^+2Fc^2^)/3'
_refine_ls_weighting_scheme calc
_refine_ls_wR_factor_gt 0.1324
_refine_ls_wR_factor_ref 0.1463
_reflns_number_gt 4799
_reflns_number_total 6973
_reflns_threshold_expression >2sigma(I)
_cod_data_source_file ic3013848_si_002_1.cif
_cod_data_source_block 21jundm
_cod_database_code 4331279

loop_
_symmetry_equiv_pos_as_xyz
'x, y, z'
'-x+1/2, y+1/2, -z+1/2'
'-x, -y, -z'
'x-1/2, -y-1/2, z-1/2'

loop_
_atom_site_label
_atom_site_type_symbol
_atom_site_fract_x
_atom_site_fract_y
_atom_site_fract_z
_atom_site_U_iso_or_equiv
_atom_site_adp_type
_atom_site_occupancy
_atom_site_symmetry_multiplicity
_atom_site_calc_flag
_atom_site_refinement_flags
Cu1 Cu 0.63463(5) 0.07061(3) 0.19979(3) 0.01856(14) Uani 1 1 d .
Cu2 Cu 0.38817(5) -0.00745(3) 0.27176(3) 0.02066(15) Uani 1 1 d .
Cl1 Cl 0.26644(10) 0.12994(7) 0.13063(5) 0.0207(2) Uani 1 1 d .
Cl2 Cl 0.76724(11) -0.05825(7) 0.35991(6) 0.0273(3) Uani 1 1 d .
O1 O 0.5193(3) 0.08150(18) 0.28638(15) 0.0190(6) Uani 1 1 d .
O2 O 0.5077(3) -0.01787(19) 0.18900(17) 0.0201(7) Uani 1 1 d .
O3 O 0.4099(3) 0.1611(2) 0.13837(17) 0.0276(7) Uani 1 1 d .
O4 O 0.2229(3) 0.0961(2) 0.20012(17) 0.0278(7) Uani 1 1 d .
O5 O 0.2611(4) 0.0695(2) 0.07534(19) 0.0409(9) Uani 1 1 d .
O6 O 0.1725(3) 0.1953(2) 0.11152(19) 0.0343(8) Uani 1 1 d .
O7 O 0.8169(3) -0.0370(2) 0.28836(18) 0.0308(8) Uani 1 1 d .
O8 O 0.6271(3) -0.0934(2) 0.3541(2) 0.0370(9) Uani 1 1 d .
O9 O 0.8629(4) -0.1167(2) 0.3920(2) 0.0470(10) Uani 1 1 d .
O10 O 0.7631(4) 0.0121(2) 0.40427(19) 0.0386(9) Uani 1 1 d .
N1 N 0.7470(4) 0.0600(3) 0.1069(2) 0.0265(9) Uani 1 1 d .
N2 N 0.7465(4) 0.1703(2) 0.2216(2) 0.0251(8) Uani 1 1 d .
N3 N 0.2895(4) 0.0117(3) 0.3668(2) 0.0304(10) Uani 1 1 d .
N4 N 0.2678(4) -0.1066(2) 0.2576(2) 0.0306(9) Uani 1 1 d .
C1 C 0.8161(6) -0.0199(4) 0.0997(3) 0.0442(14) Uani 1 1 d .
H1A H 0.7426 -0.0620 0.0981 0.066 Uiso 1 1 calc R
H1B H 0.8799 -0.0292 0.1419 0.066 Uiso 1 1 calc R
H1C H 0.8716 -0.0214 0.0545 0.066 Uiso 1 1 calc R
C2 C 0.6504(5) 0.0721(4) 0.0429(2) 0.0330(12) Uani 1 1 d .
H2A H 0.5773 0.0298 0.0421 0.050 Uiso 1 1 calc R
H2B H 0.7060 0.0698 -0.0022 0.050 Uiso 1 1 calc R
H2C H 0.6041 0.1250 0.0467 0.050 Uiso 1 1 calc R
C3 C 0.8564(6) 0.1238(4) 0.1093(3) 0.0415(14) Uani 1 1 d .
H3A H 0.9441 0.1030 0.1336 0.050 Uiso 1 1 calc R
H3B H 0.8811 0.1398 0.0587 0.050 Uiso 1 1 calc R
C4 C 0.8044(6) 0.1945(3) 0.1494(3) 0.0427(14) Uani 1 1 d .
H4A H 0.7285 0.2216 0.1202 0.051 Uiso 1 1 calc R
H4B H 0.8838 0.2332 0.1569 0.051 Uiso 1 1 calc R
C5 C 0.8682(5) 0.1561(3) 0.2738(3) 0.0390(13) Uani 1 1 d .
H5A H 0.9303 0.1137 0.2545 0.058 Uiso 1 1 calc R
H5B H 0.8310 0.1393 0.3214 0.058 Uiso 1 1 calc R
H5C H 0.9233 0.2060 0.2797 0.058 Uiso 1 1 calc R
C6 C 0.6516(5) 0.2337(3) 0.2495(3) 0.0368(12) Uani 1 1 d .
H6A H 0.5711 0.2418 0.2146 0.044 Uiso 1 1 calc R
H6B H 0.7053 0.2851 0.2532 0.044 Uiso 1 1 calc R
C7 C 0.5920(5) 0.2113(3) 0.3258(3) 0.0363(12) Uani 1 1 d .
C8 C 0.5986(6) 0.2678(4) 0.3828(4) 0.0547(18) Uani 1 1 d .
H8 H 0.6469 0.3175 0.3755 0.066 Uiso 1 1 calc R
C9 C 0.5349(7) 0.2521(5) 0.4503(3) 0.057(2) Uani 1 1 d .
H9 H 0.5409 0.2907 0.4887 0.069 Uiso 1 1 calc R
C10 C 0.4645(7) 0.1815(4) 0.4606(3) 0.0536(18) Uani 1 1 d .
H10 H 0.4181 0.1721 0.5059 0.064 Uiso 1 1 calc R
C11 C 0.4588(6) 0.1225(4) 0.4063(3) 0.0406(13) Uani 1 1 d .
C12 C 0.5221(5) 0.1377(3) 0.3390(2) 0.0260(10) Uani 1 1 d .
C13 C 0.3971(6) 0.0396(4) 0.4227(3) 0.0450(15) Uani 1 1 d .
H13A H 0.4762 0.0001 0.4253 0.054 Uiso 1 1 calc R
H13B H 0.3512 0.0411 0.4713 0.054 Uiso 1 1 calc R
C14 C 0.1722(6) 0.0718(4) 0.3644(3) 0.0498(16) Uani 1 1 d .
H14A H 0.2110 0.1247 0.3512 0.075 Uiso 1 1 calc R
H14B H 0.1278 0.0751 0.4127 0.075 Uiso 1 1 calc R
H14C H 0.1004 0.0554 0.3278 0.075 Uiso 1 1 calc R
C15 C 0.2371(6) -0.0691(4) 0.3862(3) 0.0534(18) Uani 1 1 d .
H15A H 0.1660 -0.0647 0.4258 0.064 Uiso 1 1 calc R
H15B H 0.3177 -0.1026 0.4044 0.064 Uiso 1 1 calc R
C16 C 0.1689(5) -0.1087(4) 0.3198(3) 0.0425(15) Uani 1 1 d .
H16A H 0.1446 -0.1653 0.3315 0.051 Uiso 1 1 calc R
H16B H 0.0794 -0.0801 0.3065 0.051 Uiso 1 1 calc R
C17 C 0.1887(6) -0.1055(4) 0.1870(3) 0.0431(14) Uani 1 1 d .
H17A H 0.2568 -0.1040 0.1466 0.065 Uiso 1 1 calc R
H17B H 0.1273 -0.0577 0.1847 0.065 Uiso 1 1 calc R
H17C H 0.1296 -0.1541 0.1828 0.065 Uiso 1 1 calc R
C18 C 0.3626(5) -0.1790(3) 0.2590(4) 0.0441(15) Uani 1 1 d .
H18A H 0.4283 -0.1767 0.2176 0.066 Uiso 1 1 calc R
H18B H 0.3040 -0.2279 0.2553 0.066 Uiso 1 1 calc R
H18C H 0.4176 -0.1800 0.3050 0.066 Uiso 1 1 calc R
C1S C 0.4043(6) 0.2925(3) -0.0117(3) 0.0385(13) Uani 1 1 d .
H1S1 H 0.4908 0.3133 0.0126 0.058 Uiso 1 1 calc R
H1S2 H 0.3345 0.2770 0.0255 0.058 Uiso 1 1 calc R
H1S3 H 0.3630 0.3343 -0.0434 0.058 Uiso 1 1 calc R
C2S C 0.4406(6) 0.2225(3) -0.0555(3) 0.0363(12) Uani 1 1 d .
N1S N 0.4698(5) 0.1683(3) -0.0901(3) 0.0443(12) Uani 1 1 d .
H34 H 0.510(4) -0.055(3) 0.162(2) 0.008(11) Uiso 1 1 d .

loop_
_atom_site_aniso_label
_atom_site_aniso_U_11
_atom_site_aniso_U_22
_atom_site_aniso_U_33
_atom_site_aniso_U_23
_atom_site_aniso_U_13
_atom_site_aniso_U_12
Cu1 0.0164(3) 0.0225(3) 0.0168(3) -0.0028(2) 0.00363(19) -0.0081(2)
Cu2 0.0111(2) 0.0267(3) 0.0243(3) 0.0052(2) 0.00503(19) -0.0009(2)
Cl1 0.0154(5) 0.0292(6) 0.0175(5) -0.0006(4) 0.0019(4) -0.0001(4)
Cl2 0.0164(5) 0.0334(6) 0.0323(6) 0.0120(5) 0.0061(4) 0.0054(4)
O1 0.0186(15) 0.0229(16) 0.0157(14) -0.0028(12) 0.0038(11) -0.0012(12)
O2 0.0150(15) 0.0166(15) 0.0289(17) -0.0077(14) 0.0060(12) -0.0045(12)
O3 0.0160(15) 0.0350(19) 0.0317(18) 0.0069(15) 0.0016(13) -0.0044(13)
O4 0.0178(16) 0.041(2) 0.0249(17) 0.0095(15) 0.0051(12) 0.0016(14)
O5 0.040(2) 0.048(2) 0.035(2) -0.0175(18) 0.0009(16) -0.0049(18)
O6 0.0255(18) 0.039(2) 0.039(2) 0.0088(17) -0.0014(15) 0.0091(15)
O7 0.0219(17) 0.040(2) 0.0307(18) 0.0064(16) 0.0070(13) 0.0005(15)
O8 0.0195(17) 0.037(2) 0.055(2) 0.0120(18) 0.0093(15) 0.0004(15)
O9 0.0252(19) 0.056(3) 0.060(3) 0.026(2) 0.0037(17) 0.0144(18)
O10 0.037(2) 0.046(2) 0.032(2) 0.0032(17) 0.0013(15) 0.0041(17)
N1 0.0162(18) 0.043(2) 0.0202(19) -0.0019(18) 0.0024(14) -0.0037(17)
N2 0.027(2) 0.022(2) 0.027(2) 0.0012(16) -0.0059(16) -0.0058(16)
N3 0.0154(18) 0.050(3) 0.026(2) 0.0148(19) 0.0055(15) 0.0128(18)
N4 0.0167(19) 0.027(2) 0.048(3) 0.012(2) 0.0036(17) -0.0026(16)
C1 0.024(3) 0.065(4) 0.044(3) -0.001(3) 0.013(2) 0.011(3)
C2 0.026(2) 0.057(3) 0.016(2) -0.003(2) 0.0023(18) 0.001(2)
C3 0.031(3) 0.058(4) 0.035(3) 0.003(3) 0.007(2) -0.023(3)
C4 0.037(3) 0.036(3) 0.055(4) 0.011(3) 0.010(3) -0.012(3)
C5 0.027(3) 0.038(3) 0.052(3) -0.003(3) -0.006(2) -0.006(2)
C6 0.028(3) 0.032(3) 0.051(3) -0.007(3) -0.009(2) -0.001(2)
C7 0.027(3) 0.036(3) 0.045(3) -0.020(3) -0.007(2) 0.009(2)
C8 0.041(3) 0.053(4) 0.070(4) -0.040(3) -0.016(3) 0.015(3)
C9 0.048(4) 0.074(5) 0.050(4) -0.048(4) -0.019(3) 0.030(3)
C10 0.053(4) 0.079(5) 0.029(3) -0.019(3) -0.003(3) 0.030(4)
C11 0.037(3) 0.059(4) 0.026(3) -0.006(3) 0.003(2) 0.011(3)
C12 0.022(2) 0.031(3) 0.025(2) -0.006(2) -0.0055(18) 0.0128(19)
C13 0.036(3) 0.072(4) 0.027(3) 0.009(3) 0.007(2) 0.021(3)
C14 0.036(3) 0.072(4) 0.041(3) 0.008(3) 0.014(2) 0.026(3)
C15 0.033(3) 0.071(4) 0.057(4) 0.035(4) 0.023(3) 0.012(3)
C16 0.020(3) 0.051(3) 0.057(4) 0.029(3) 0.012(2) -0.002(2)
C17 0.026(3) 0.045(3) 0.058(4) 0.005(3) -0.010(2) -0.015(2)
C18 0.026(3) 0.028(3) 0.079(4) 0.017(3) 0.009(3) -0.004(2)
C1S 0.050(3) 0.032(3) 0.034(3) -0.006(2) 0.002(2) -0.006(2)
C2S 0.040(3) 0.035(3) 0.034(3) 0.004(2) -0.004(2) -0.003(2)
N1S 0.056(3) 0.040(3) 0.037(3) -0.010(2) -0.005(2) 0.007(2)

loop_
_atom_type_symbol
_atom_type_description
_atom_type_scat_dispersion_real
_atom_type_scat_dispersion_imag
_atom_type_scat_source
C C 0.0033 0.0016 'International Tables Vol C Tables 4.2.6.8 and 6.1.1.4'
H H 0.0000 0.0000 'International Tables Vol C Tables 4.2.6.8 and 6.1.1.4'
N N 0.0061 0.0033 'International Tables Vol C Tables 4.2.6.8 and 6.1.1.4'
O O 0.0106 0.0060 'International Tables Vol C Tables 4.2.6.8 and 6.1.1.4'
Cl Cl 0.1484 0.1585 'International Tables Vol C Tables 4.2.6.8 and 6.1.1.4'
Cu Cu 0.3201 1.2651 'International Tables Vol C Tables 4.2.6.8 and 6.1.1.4'

loop_
_geom_angle_atom_site_label_1
_geom_angle_atom_site_label_2
_geom_angle_atom_site_label_3
_geom_angle
O2 Cu1 O1 78.61(13)
O2 Cu1 N2 171.35(15)
O1 Cu1 N2 93.20(14)
O2 Cu1 N1 100.18(15)
O1 Cu1 N1 177.48(14)
N2 Cu1 N1 87.90(16)
O2 Cu1 O3 84.71(12)
O1 Cu1 O3 81.60(11)
N2 Cu1 O3 91.42(13)
N1 Cu1 O3 96.10(13)
O2 Cu1 O7 86.86(12)
O1 Cu1 O7 86.15(11)
N2 Cu1 O7 95.41(13)
N1 Cu1 O7 96.02(13)
O3 Cu1 O7 166.29(9)
O2 Cu1 Cu2 38.63(10)
O1 Cu1 Cu2 40.00(9)
N2 Cu1 Cu2 133.04(12)
N1 Cu1 Cu2 138.69(11)
O3 Cu1 Cu2 80.11(7)
O7 Cu1 Cu2 86.56(7)
O2 Cu2 O1 78.52(12)
O2 Cu2 N3 170.79(15)
O1 Cu2 N3 93.28(16)
O2 Cu2 N4 99.08(16)
O1 Cu2 N4 174.69(14)
N3 Cu2 N4 88.73(18)
O2 Cu2 O4 90.69(12)
O1 Cu2 O4 86.48(12)
N3 Cu2 O4 93.01(13)
N4 Cu2 O4 98.33(14)
O2 Cu2 Cu1 38.61(9)
O1 Cu2 Cu1 39.93(8)
N3 Cu2 Cu1 133.17(13)
N4 Cu2 Cu1 137.62(12)
O4 Cu2 Cu1 87.15(7)
O2 Cu2 O8 85.08(12)
O1 Cu2 O8 80.12(11)
N3 Cu2 O8 89.40(13)
N4 Cu2 O8 95.00(13)
O4 Cu2 O8 166.50(10)
Cu1 Cu2 O8 81.55(7)
O5 Cl1 O6 110.1(2)
O5 Cl1 O3 110.3(2)
O6 Cl1 O3 108.6(2)
O5 Cl1 O4 109.9(2)
O6 Cl1 O4 109.1(2)
O3 Cl1 O4 108.88(19)
O10 Cl2 O7 109.2(2)
O10 Cl2 O8 110.2(2)
O7 Cl2 O8 109.7(2)
O10 Cl2 O9 110.0(2)
O7 Cl2 O9 109.2(2)
O8 Cl2 O9 108.5(2)
C12 O1 Cu1 130.2(3)
C12 O1 Cu2 129.6(3)
Cu1 O1 Cu2 100.07(13)
Cu1 O2 Cu2 102.75(15)
Cl1 O3 Cu1 122.55(18)
Cl1 O4 Cu2 121.01(17)
Cl2 O7 Cu1 117.22(17)
Cl2 O8 Cu2 120.73(19)
C3 N1 C2 110.0(4)
C3 N1 C1 110.0(4)
C2 N1 C1 108.4(4)
C3 N1 Cu1 106.3(3)
C2 N1 Cu1 109.4(3)
C1 N1 Cu1 112.7(3)
C6 N2 C4 109.9(4)
C6 N2 C5 110.5(4)
C4 N2 C5 109.0(4)
C6 N2 Cu1 110.2(3)
C4 N2 Cu1 104.0(3)
C5 N2 Cu1 113.0(3)
C15 N3 C14 111.8(4)
C15 N3 C13 109.9(4)
C14 N3 C13 107.6(4)
C15 N3 Cu2 102.9(3)
C14 N3 Cu2 115.5(3)
C13 N3 Cu2 109.1(3)
C16 N4 C17 111.1(4)
C16 N4 C18 110.2(4)
C17 N4 C18 108.3(5)
C16 N4 Cu2 106.1(3)
C17 N4 Cu2 112.1(3)
C18 N4 Cu2 109.0(3)
C4 C3 N1 110.8(4)
C3 C4 N2 110.7(4)
N2 C6 C7 111.3(4)
C8 C7 C12 118.1(5)
C8 C7 C6 119.5(5)
C12 C7 C6 122.3(4)
C7 C8 C9 120.9(6)
C10 C9 C8 119.7(5)
C9 C10 C11 121.4(6)
C12 C11 C10 119.1(6)
C12 C11 C13 120.2(5)
C10 C11 C13 120.4(5)
O1 C12 C11 120.1(5)
O1 C12 C7 119.2(4)
C11 C12 C7 120.8(5)
N3 C13 C11 113.5(4)
N3 C15 C16 109.9(4)
N4 C16 C15 110.2(4)
N1S C2S C1S 179.3(6)

loop_
_geom_bond_atom_site_label_1
_geom_bond_atom_site_label_2
_geom_bond_distance
Cu1 O2 1.896(3)
Cu1 O1 1.932(3)
Cu1 N2 1.993(4)
Cu1 N1 2.012(4)
Cu1 O3 2.805(3)
Cu1 O7 2.939(3)
Cu1 Cu2 2.9631(12)
Cu2 O2 1.897(3)
Cu2 O1 1.934(3)
Cu2 N3 1.998(4)
Cu2 N4 2.007(4)
Cu2 O4 2.645(3)
Cu2 O8 3.033(4)
Cl1 O5 1.422(4)
Cl1 O6 1.435(3)
Cl1 O3 1.443(3)
Cl1 O4 1.449(3)
Cl2 O10 1.420(4)
Cl2 O7 1.435(3)
Cl2 O8 1.437(3)
Cl2 O9 1.439(4)
O1 C12 1.339(5)
N1 C3 1.473(6)
N1 C2 1.480(6)
N1 C1 1.480(7)
N2 C6 1.471(6)
N2 C4 1.485(6)
N2 C5 1.494(6)
N3 C15 1.472(7)
N3 C14 1.482(6)
N3 C13 1.497(7)
N4 C16 1.472(6)
N4 C17 1.478(7)
N4 C18 1.493(6)
C3 C4 1.467(8)
C6 C7 1.552(8)
C7 C8 1.400(7)
C7 C12 1.407(7)
C8 C9 1.400(9)
C9 C10 1.357(10)
C10 C11 1.395(8)
C11 C12 1.392(7)
C11 C13 1.521(9)
C15 C16 1.511(9)
C1S C2S 1.452(7)
C2S N1S 1.134(7)
